data_4118121
loop_
_publ_author_name
'Gen Onodera'
'Yoshihisa Shimizu'
'Jun-na Kimura'
'Junya Kobayashi'
'Yukiko Ebihara'
'Kei Kondo'
'Ken Sakata'
'Ryo Takeuchi'

_publ_section_title
;
 Iridium-Catalyzed [2 + 2 + 2] Cycloaddition of \a,\w-Diynes with Nitriles
;
_journal_name_full 'Journal of the American Chemical Society'
_journal_page_first 10515
_journal_page_last 10531
_journal_paper_doi 10.1021/ja3028394
_journal_volume 134
_journal_year 2012
_chemical_formula_sum 'C40 H36 N2 O8 S2'
_chemical_formula_weight 736.83
_chemical_name_systematic
;
 ?
;
_space_group_IT_number 14
_symmetry_cell_setting monoclinic
_symmetry_space_group_name_Hall '-P 2yn'
_symmetry_space_group_name_H-M 'P 1 21/n 1'
_atom_sites_solution_hydrogens geom
_atom_sites_solution_primary direct
_atom_sites_solution_secondary difmap
_audit_creation_method SHELXL-97
_cell_angle_alpha 90.00
_cell_angle_beta 90.858(7)
_cell_angle_gamma 90.00
_cell_formula_units_Z 4
_cell_length_a 11.758(6)
_cell_length_b 16.793(9)
_cell_length_c 17.869(9)
_cell_measurement_reflns_used 1434
_cell_measurement_temperature 90
_cell_measurement_theta_max 19.81
_cell_measurement_theta_min 2.28
_cell_volume 3528(3)
_computing_cell_refinement 'Bruker SAINT'
_computing_data_collection 'Bruker APEX2'
_computing_data_reduction 'Bruker SAINT'
_computing_molecular_graphics 'Yadokari-XG 2009 (Wakita Nemoto et al., 2009)'
_computing_publication_material 'Yadokari-XG 2009 (Wakita,Nemoto et al., 2009)'
_computing_structure_refinement 'SHELXL-97 (Sheldrick, 1997)'
_computing_structure_solution 'SHELXS-97 (Sheldrick, 1990)'
_diffrn_ambient_temperature 90
_diffrn_detector_area_resol_mean 8.333
_diffrn_measured_fraction_theta_full 0.997
_diffrn_measured_fraction_theta_max 0.997
_diffrn_measurement_device_type 'Bruker APEX-II CCD'
_diffrn_measurement_method '\f and \w scans'
_diffrn_radiation_monochromator graphite
_diffrn_radiation_source 'fine-focus sealed tube'
_diffrn_radiation_type MoK\a
_diffrn_radiation_wavelength 0.71073
_diffrn_reflns_av_R_equivalents 0.0582
_diffrn_reflns_av_sigmaI/netI 0.0631
_diffrn_reflns_limit_h_max 11
_diffrn_reflns_limit_h_min -10
_diffrn_reflns_limit_k_max 17
_diffrn_reflns_limit_k_min -12
_diffrn_reflns_limit_l_max 17
_diffrn_reflns_limit_l_min -18
_diffrn_reflns_number 11352
_diffrn_reflns_theta_full 21.13
_diffrn_reflns_theta_max 21.13
_diffrn_reflns_theta_min 1.66
_diffrn_standards_number 0
_exptl_absorpt_coefficient_mu 0.209
_exptl_absorpt_correction_T_max 0.9593
_exptl_absorpt_correction_T_min 0.9210
_exptl_absorpt_correction_type empirical
_exptl_absorpt_process_details 'SADABS Sheldrick 1996'
_exptl_crystal_colour yellow
_exptl_crystal_density_diffrn 1.387
_exptl_crystal_description block
_exptl_crystal_F_000 1544
_exptl_crystal_size_max 0.40
_exptl_crystal_size_mid 0.20
_exptl_crystal_size_min 0.20
_refine_diff_density_max 0.343
_refine_diff_density_min -0.360
_refine_diff_density_rms 0.051
_refine_ls_extinction_method none
_refine_ls_goodness_of_fit_ref 1.035
_refine_ls_hydrogen_treatment constr
_refine_ls_matrix_type full
_refine_ls_number_parameters 494
_refine_ls_number_reflns 3840
_refine_ls_number_restraints 0
_refine_ls_restrained_S_all 1.035
_refine_ls_R_factor_all 0.0713
_refine_ls_R_factor_gt 0.0436
_refine_ls_shift/su_max 2.485
_refine_ls_shift/su_mean 0.005
_refine_ls_structure_factor_coef Fsqd
_refine_ls_weighting_details 'calc w=1/[\s^2^(Fo^2^)+(0.0413P)^2^+2.2271P] where P=(Fo^2^+2Fc^2^)/3'
_refine_ls_weighting_scheme calc
_refine_ls_wR_factor_gt 0.0940
_refine_ls_wR_factor_ref 0.1078
_reflns_number_gt 2745
_reflns_number_total 3840
_reflns_threshold_expression >2sigma(I)
_cod_data_source_file ja3028394_si_007.cif
_cod_data_source_block ebi1_02
_cod_original_sg_symbol_H-M 'P 21/n'
_cod_database_code 4118121

loop_
_symmetry_equiv_pos_as_xyz
'x, y, z'
'-x+1/2, y+1/2, -z+1/2'
'-x, -y, -z'
'x-1/2, -y-1/2, z-1/2'

loop_
_atom_site_label
_atom_site_type_symbol
_atom_site_fract_x
_atom_site_fract_y
_atom_site_fract_z
_atom_site_U_iso_or_equiv
_atom_site_adp_type
_atom_site_occupancy
_atom_site_symmetry_multiplicity
_atom_site_calc_flag
_atom_site_refinement_flags
_atom_site_disorder_assembly
_atom_site_disorder_group
O1 O 0.6139(2) 1.06670(17) 0.33317(14) 0.0258(7) Uani 1 1 d . . .
O2 O 0.7582(2) 1.04043(16) 0.25563(14) 0.0268(7) Uani 1 1 d . . .
O3 O 0.7423(2) 0.81265(18) 0.30356(15) 0.0310(7) Uani 1 1 d . . .
O4 O 0.6006(2) 0.89128(16) 0.26077(15) 0.0312(7) Uani 1 1 d . . .
O5 O 1.2706(2) 0.91309(18) 1.17455(16) 0.0373(8) Uani 1 1 d . . .
O6 O 1.3557(2) 1.02276(17) 1.13017(14) 0.0320(8) Uani 1 1 d . . .
O7 O 1.4030(2) 0.94985(19) 0.94008(17) 0.0394(8) Uani 1 1 d . . .
O8 O 1.4310(2) 0.86127(17) 1.03276(15) 0.0319(8) Uani 1 1 d . . .
C1 C 0.9102(3) 0.8724(2) 0.7276(2) 0.0220(10) Uani 1 1 d . . .
H1 H 0.9631 0.9116 0.7121 0.026 Uiso 1 1 calc R . .
C2 C 0.9057(3) 0.8519(2) 0.8033(2) 0.0184(10) Uani 1 1 d . . .
C3 C 0.8265(3) 0.7942(2) 0.8251(2) 0.0235(11) Uani 1 1 d . . .
H2 H 0.8198 0.7808 0.8765 0.028 Uiso 1 1 calc R . .
C4 C 0.7581(3) 0.7568(2) 0.7722(2) 0.0237(10) Uani 1 1 d . . .
H3 H 0.7066 0.7164 0.7872 0.028 Uiso 1 1 calc R . .
C5 C 0.7644(3) 0.7780(2) 0.6975(2) 0.0242(11) Uani 1 1 d . . .
H4 H 0.7170 0.7519 0.6616 0.029 Uiso 1 1 calc R . .
C6 C 0.8391(3) 0.8370(2) 0.6744(2) 0.0192(10) Uani 1 1 d . . .
C7 C 0.8431(3) 0.8634(2) 0.5946(2) 0.0192(10) Uani 1 1 d . . .
C8 C 0.7425(3) 0.8841(2) 0.5549(2) 0.0181(10) Uani 1 1 d . . .
C9 C 0.6253(3) 0.8869(2) 0.5881(2) 0.0228(10) Uani 1 1 d . . .
H5 H 0.5854 0.9347 0.5703 0.034 Uiso 1 1 calc R . .
H6 H 0.6319 0.8883 0.6428 0.034 Uiso 1 1 calc R . .
H7 H 0.5824 0.8394 0.5727 0.034 Uiso 1 1 calc R . .
C10 C 0.7574(3) 0.9088(2) 0.4808(2) 0.0167(10) Uani 1 1 d . . .
C11 C 0.6657(3) 0.9368(2) 0.42774(19) 0.0184(10) Uani 1 1 d . . .
H8 H 0.6332 0.9880 0.4448 0.022 Uiso 1 1 calc R . .
H9 H 0.6040 0.8970 0.4235 0.022 Uiso 1 1 calc R . .
C12 C 0.7269(3) 0.9473(2) 0.3515(2) 0.0174(10) Uani 1 1 d . . .
C13 C 0.6915(3) 1.0243(3) 0.3140(2) 0.0199(10) Uani 1 1 d . . .
C14 C 0.7335(4) 1.1152(3) 0.2171(2) 0.0355(12) Uani 1 1 d . . .
H10 H 0.6551 1.1143 0.1977 0.053 Uiso 1 1 calc R . .
H11 H 0.7860 1.1218 0.1755 0.053 Uiso 1 1 calc R . .
H12 H 0.7429 1.1596 0.2522 0.053 Uiso 1 1 calc R . .
C15 C 0.6946(3) 0.8760(3) 0.3024(2) 0.0240(11) Uani 1 1 d . . .
C16 C 0.5611(4) 0.8268(3) 0.2126(2) 0.0378(12) Uani 1 1 d . . .
H13 H 0.6211 0.8125 0.1777 0.057 Uiso 1 1 calc R . .
H14 H 0.4933 0.8441 0.1845 0.057 Uiso 1 1 calc R . .
H15 H 0.5421 0.7805 0.2433 0.057 Uiso 1 1 calc R . .
C17 C 0.8572(3) 0.9442(2) 0.3704(2) 0.0195(10) Uani 1 1 d . . .
H16 H 0.8970 0.9082 0.3355 0.023 Uiso 1 1 calc R . .
H17 H 0.8915 0.9979 0.3672 0.023 Uiso 1 1 calc R . .
C18 C 0.8641(3) 0.9130(2) 0.4490(2) 0.0183(10) Uani 1 1 d . . .
C19 C 0.9596(3) 0.8934(2) 0.4934(2) 0.0196(10) Uani 1 1 d . . .
C20 C 1.0777(3) 0.8966(2) 0.4671(2) 0.0225(11) Uani 1 1 d . . .
C21 C 1.1228(3) 0.9223(2) 0.39659(19) 0.0082(9) Uani 1 1 d . . .
H18 H 1.0794 0.9416 0.3552 0.010 Uiso 1 1 calc R . .
C22 C 1.2436(4) 0.9139(3) 0.3994(2) 0.0334(12) Uani 1 1 d . . .
H19 H 1.2906 0.9282 0.3588 0.040 Uiso 1 1 calc R . .
C23 C 1.2862(3) 0.8840(3) 0.4643(3) 0.0315(12) Uani 1 1 d . . .
H20 H 1.3649 0.8746 0.4733 0.038 Uiso 1 1 calc R . .
C24 C 0.9835(3) 0.8924(2) 0.8582(2) 0.0188(10) Uani 1 1 d . A .
C25 C 1.0403(3) 0.8515(2) 0.9168(2) 0.0160(10) Uani 1 1 d . . .
C26 C 1.0362(3) 0.7630(2) 0.9285(2) 0.0245(10) Uani 1 1 d . . .
H21 H 1.1127 0.7434 0.9409 0.037 Uiso 1 1 calc R . .
H22 H 1.0083 0.7371 0.8827 0.037 Uiso 1 1 calc R . .
H23 H 0.9849 0.7508 0.9697 0.037 Uiso 1 1 calc R . .
C27 C 1.1106(3) 0.8982(2) 0.9623(2) 0.0183(10) Uani 1 1 d . . .
C28 C 1.1812(3) 0.8714(2) 1.0289(2) 0.0217(10) Uani 1 1 d . . .
H24 H 1.2218 0.8212 1.0180 0.026 Uiso 1 1 calc R . .
H25 H 1.1333 0.8636 1.0734 0.026 Uiso 1 1 calc R . .
C29 C 1.2662(3) 0.9414(2) 1.0410(2) 0.0219(10) Uani 1 1 d . . .
C30 C 1.2964(3) 0.9554(3) 1.1233(2) 0.0226(10) Uani 1 1 d . . .
C31 C 1.3912(4) 1.0440(3) 1.2054(2) 0.0348(12) Uani 1 1 d . . .
H26 H 1.3240 1.0497 1.2368 0.052 Uiso 1 1 calc R . .
H27 H 1.4328 1.0946 1.2043 0.052 Uiso 1 1 calc R . .
H28 H 1.4407 1.0022 1.2260 0.052 Uiso 1 1 calc R . .
C32 C 1.3747(3) 0.9203(3) 0.9985(2) 0.0254(11) Uani 1 1 d . . .
C33 C 1.5267(3) 0.8287(3) 0.9928(2) 0.0380(12) Uani 1 1 d . . .
H29 H 1.4990 0.8000 0.9485 0.057 Uiso 1 1 calc R . .
H30 H 1.5690 0.7921 1.0256 0.057 Uiso 1 1 calc R . .
H31 H 1.5769 0.8721 0.9774 0.057 Uiso 1 1 calc R . .
C34 C 1.2102(3) 1.0154(2) 1.0043(2) 0.0226(10) Uani 1 1 d . . .
H32 H 1.1711 1.0485 1.0419 0.027 Uiso 1 1 calc R . .
H33 H 1.2672 1.0484 0.9784 0.027 Uiso 1 1 calc R . .
C35 C 1.1259(3) 0.9789(2) 0.9492(2) 0.0202(10) Uani 1 1 d . . .
C36 C 1.0670(3) 1.0146(2) 0.8895(2) 0.0200(10) Uani 1 1 d . A .
C37 C 1.0735(4) 1.0986(3) 0.8683(3) 0.0205(10) Uani 1 1 d . . .
C41 C 1.1085(3) 1.2414(3) 0.8618(2) 0.0309(11) Uani 1 1 d . . .
H34 H 1.1308 1.2950 0.8708 0.037 Uiso 0.619(8) 1 calc PR A 1
H35 H 1.1411 1.2922 0.8713 0.037 Uiso 0.381(8) 1 calc PR A 2
C40 C 1.0359(3) 1.2216(3) 0.8058(2) 0.0282(11) Uani 1 1 d . A .
H36 H 1.0058 1.2572 0.7692 0.034 Uiso 0.619(8) 1 calc PR A 1
H37 H 1.0072 1.2617 0.7731 0.034 Uiso 0.381(8) 1 calc PR A 2
S1 S 1.18368(9) 0.86519(7) 0.52798(7) 0.0370(4) Uani 1 1 d . . .
N1 N 0.9471(3) 0.86845(19) 0.56526(17) 0.0195(8) Uani 1 1 d . . .
N2 N 0.9964(2) 0.9710(2) 0.84522(16) 0.0200(8) Uani 1 1 d . . .
S3 S 0.9990(16) 1.1347(10) 0.7943(12) 0.021(2) Uani 0.381(8) 1 d P A 2
C38 C 1.009(3) 1.132(2) 0.8106(18) 0.027(13) Uani 0.619(8) 1 d P A 1
H38 H 0.9574 1.1039 0.7790 0.032 Uiso 0.619(8) 1 calc PR A 1
S2 S 1.1557(8) 1.1684(3) 0.9128(4) 0.0243(10) Uani 0.619(8) 1 d P A 1
C39 C 1.128(4) 1.161(2) 0.909(3) 0.06(2) Uani 0.381(8) 1 d P A 2
H39 H 1.1689 1.1562 0.9551 0.071 Uiso 0.381(8) 1 calc PR A 2

loop_
_atom_site_aniso_label
_atom_site_aniso_U_11
_atom_site_aniso_U_22
_atom_site_aniso_U_33
_atom_site_aniso_U_23
_atom_site_aniso_U_13
_atom_site_aniso_U_12
O1 0.0259(17) 0.0238(18) 0.0277(17) 0.0026(14) 0.0024(14) 0.0038(15)
O2 0.0308(17) 0.0251(18) 0.0247(17) 0.0098(14) 0.0061(14) 0.0065(14)
O3 0.0324(18) 0.024(2) 0.0367(19) -0.0056(15) -0.0054(14) 0.0061(16)
O4 0.0357(18) 0.0270(19) 0.0303(17) -0.0055(15) -0.0149(15) 0.0018(15)
O5 0.052(2) 0.033(2) 0.0266(19) 0.0067(17) -0.0134(15) -0.0099(16)
O6 0.0371(18) 0.032(2) 0.0269(18) -0.0028(15) -0.0085(14) -0.0100(16)
O7 0.0330(19) 0.048(2) 0.037(2) 0.0108(18) 0.0052(15) 0.0068(16)
O8 0.0335(18) 0.0276(19) 0.0346(18) 0.0064(15) -0.0011(14) 0.0105(15)
C1 0.018(2) 0.022(3) 0.025(3) 0.003(2) -0.0011(19) -0.001(2)
C2 0.019(2) 0.017(3) 0.019(3) -0.001(2) -0.0025(18) 0.000(2)
C3 0.026(3) 0.023(3) 0.022(2) 0.003(2) -0.001(2) 0.001(2)
C4 0.024(3) 0.018(3) 0.029(3) 0.002(2) -0.007(2) -0.006(2)
C5 0.026(3) 0.024(3) 0.022(3) -0.001(2) -0.010(2) 0.000(2)
C6 0.019(2) 0.017(3) 0.021(3) 0.000(2) -0.007(2) 0.001(2)
C7 0.024(3) 0.015(2) 0.018(2) -0.001(2) -0.006(2) 0.000(2)
C8 0.021(3) 0.016(2) 0.017(2) -0.0022(19) -0.0017(19) -0.001(2)
C9 0.024(3) 0.026(3) 0.018(2) 0.001(2) -0.0030(19) -0.002(2)
C10 0.019(3) 0.010(2) 0.021(3) -0.0044(19) -0.001(2) -0.0002(18)
C11 0.018(2) 0.019(2) 0.018(2) 0.0008(19) -0.0037(18) -0.0010(19)
C12 0.017(2) 0.016(3) 0.019(2) -0.001(2) -0.0039(18) 0.0015(19)
C13 0.017(3) 0.022(3) 0.021(3) -0.004(2) -0.002(2) -0.006(2)
C14 0.039(3) 0.037(3) 0.030(3) 0.014(2) 0.010(2) 0.004(2)
C15 0.023(3) 0.029(3) 0.020(2) 0.004(2) 0.002(2) -0.001(2)
C16 0.044(3) 0.036(3) 0.033(3) -0.013(2) -0.016(2) -0.005(2)
C17 0.019(2) 0.019(3) 0.020(2) 0.000(2) -0.0021(18) -0.0002(19)
C18 0.023(3) 0.012(2) 0.020(2) -0.0046(19) -0.002(2) 0.0008(19)
C19 0.023(3) 0.013(2) 0.023(3) -0.007(2) -0.001(2) -0.0017(19)
C20 0.020(3) 0.015(3) 0.032(3) -0.009(2) -0.009(2) 0.004(2)
C21 0.000(2) 0.007(2) 0.017(2) -0.0049(17) -0.0031(16) 0.0011(16)
C22 0.045(3) 0.025(3) 0.031(3) -0.008(2) 0.009(2) -0.007(2)
C23 0.018(2) 0.023(3) 0.054(3) -0.015(3) 0.004(2) -0.001(2)
C24 0.016(2) 0.022(3) 0.018(2) 0.000(2) 0.0022(19) -0.003(2)
C25 0.017(2) 0.016(3) 0.015(2) -0.001(2) 0.0015(18) -0.002(2)
C26 0.024(2) 0.027(3) 0.023(2) -0.001(2) 0.0000(19) -0.001(2)
C27 0.016(2) 0.018(3) 0.021(2) 0.000(2) 0.0045(19) 0.002(2)
C28 0.025(2) 0.020(3) 0.020(2) 0.004(2) -0.0037(19) 0.000(2)
C29 0.021(2) 0.025(3) 0.019(2) 0.001(2) -0.0046(19) 0.001(2)
C30 0.021(2) 0.017(3) 0.030(3) 0.000(2) -0.007(2) 0.005(2)
C31 0.044(3) 0.037(3) 0.024(3) -0.010(2) -0.017(2) -0.002(2)
C32 0.025(3) 0.022(3) 0.029(3) -0.005(2) -0.007(2) -0.005(2)
C33 0.028(3) 0.031(3) 0.056(3) -0.003(3) 0.006(2) 0.010(2)
C34 0.024(2) 0.021(3) 0.022(2) 0.002(2) -0.0030(19) -0.002(2)
C35 0.020(2) 0.026(3) 0.015(2) 0.000(2) -0.0011(19) 0.000(2)
C36 0.018(2) 0.019(3) 0.023(2) 0.000(2) 0.004(2) -0.002(2)
C37 0.020(3) 0.025(3) 0.016(3) -0.002(3) -0.004(2) 0.001(2)
C41 0.032(3) 0.014(3) 0.047(3) -0.006(2) 0.003(2) -0.001(2)
C40 0.024(3) 0.033(3) 0.028(3) 0.009(2) 0.005(2) 0.005(2)
S1 0.0294(7) 0.0326(8) 0.0488(8) -0.0008(6) -0.0075(6) 0.0017(6)
N1 0.017(2) 0.020(2) 0.021(2) 0.0000(16) -0.0018(16) 0.0004(16)
N2 0.020(2) 0.019(2) 0.021(2) 0.0025(17) -0.0004(16) -0.0031(17)
S3 0.028(3) 0.017(4) 0.018(5) 0.006(3) -0.003(3) 0.002(2)
C38 0.030(17) 0.028(13) 0.02(2) -0.006(11) 0.018(14) -0.002(9)
S2 0.031(2) 0.0134(17) 0.0280(19) -0.0012(13) -0.0027(15) -0.0036(15)
C39 0.05(3) 0.09(4) 0.037(18) 0.023(18) -0.012(14) -0.010(15)

loop_
_atom_type_symbol
_atom_type_description
_atom_type_scat_dispersion_real
_atom_type_scat_dispersion_imag
_atom_type_scat_source
C C 0.0033 0.0016 'International Tables Vol C Tables 4.2.6.8 and 6.1.1.4'
H H 0.0000 0.0000 'International Tables Vol C Tables 4.2.6.8 and 6.1.1.4'
N N 0.0061 0.0033 'International Tables Vol C Tables 4.2.6.8 and 6.1.1.4'
O O 0.0106 0.0060 'International Tables Vol C Tables 4.2.6.8 and 6.1.1.4'
S S 0.1246 0.1234 'International Tables Vol C Tables 4.2.6.8 and 6.1.1.4'

loop_
_geom_angle_atom_site_label_1
_geom_angle_atom_site_label_2
_geom_angle_atom_site_label_3
_geom_angle
C13 O2 C14 115.2(3)
C15 O4 C16 115.9(3)
C30 O6 C31 116.0(3)
C32 O8 C33 115.9(3)
C6 C1 C2 121.7(4)
C6 C1 H1 119.1
C2 C1 H1 119.1
C1 C2 C3 118.3(3)
C1 C2 C24 119.4(4)
C3 C2 C24 122.2(3)
C4 C3 C2 120.3(4)
C4 C3 H2 119.8
C2 C3 H2 119.8
C3 C4 C5 120.2(4)
C3 C4 H3 119.9
C5 C4 H3 119.9
C4 C5 C6 120.8(4)
C4 C5 H4 119.6
C6 C5 H4 119.6
C1 C6 C5 118.5(4)
C1 C6 C7 119.9(4)
C5 C6 C7 121.6(3)
N1 C7 C8 123.3(3)
N1 C7 C6 115.7(3)
C8 C7 C6 120.9(4)
C10 C8 C7 115.6(4)
C10 C8 C9 119.3(3)
C7 C8 C9 124.9(3)
C8 C9 H5 109.5
C8 C9 H6 109.5
H5 C9 H6 109.5
C8 C9 H7 109.5
H5 C9 H7 109.5
H6 C9 H7 109.5
C18 C10 C8 121.9(3)
C18 C10 C11 111.7(3)
C8 C10 C11 126.3(3)
C10 C11 C12 104.5(3)
C10 C11 H8 110.8
C12 C11 H8 110.8
C10 C11 H9 110.8
C12 C11 H9 110.8
H8 C11 H9 108.9
C13 C12 C15 110.5(3)
C13 C12 C11 110.9(3)
C15 C12 C11 107.5(3)
C13 C12 C17 112.7(3)
C15 C12 C17 109.3(3)
C11 C12 C17 105.7(3)
O1 C13 O2 123.6(4)
O1 C13 C12 125.5(4)
O2 C13 C12 110.9(3)
O2 C14 H10 109.5
O2 C14 H11 109.5
H10 C14 H11 109.5
O2 C14 H12 109.5
H10 C14 H12 109.5
H11 C14 H12 109.5
O3 C15 O4 123.8(4)
O3 C15 C12 124.9(4)
O4 C15 C12 111.2(4)
O4 C16 H13 109.5
O4 C16 H14 109.5
H13 C16 H14 109.5
O4 C16 H15 109.5
H13 C16 H15 109.5
H14 C16 H15 109.5
C18 C17 C12 104.6(3)
C18 C17 H16 110.8
C12 C17 H16 110.8
C18 C17 H17 110.8
C12 C17 H17 110.8
H16 C17 H17 108.9
C10 C18 C19 118.5(3)
C10 C18 C17 111.4(3)
C19 C18 C17 130.0(4)
N1 C19 C18 120.6(4)
N1 C19 C20 115.3(3)
C18 C19 C20 124.1(4)
C21 C20 C19 130.5(3)
C21 C20 S1 111.8(3)
C19 C20 S1 117.6(3)
C22 C21 C20 108.5(3)
C22 C21 H18 125.7
C20 C21 H18 125.7
C23 C22 C21 115.0(4)
C23 C22 H19 122.5
C21 C22 H19 122.5
C22 C23 S1 112.7(3)
C22 C23 H20 123.7
S1 C23 H20 123.7
N2 C24 C25 123.4(3)
N2 C24 C2 113.7(3)
C25 C24 C2 122.9(4)
C27 C25 C24 115.4(4)
C27 C25 C26 119.7(3)
C24 C25 C26 124.7(3)
C25 C26 H21 109.5
C25 C26 H22 109.5
H21 C26 H22 109.5
C25 C26 H23 109.5
H21 C26 H23 109.5
H22 C26 H23 109.5
C35 C27 C25 121.9(3)
C35 C27 C28 110.7(3)
C25 C27 C28 127.4(4)
C27 C28 C29 103.3(3)
C27 C28 H24 111.1
C29 C28 H24 111.1
C27 C28 H25 111.1
C29 C28 H25 111.1
H24 C28 H25 109.1
C30 C29 C32 109.2(3)
C30 C29 C34 112.1(3)
C32 C29 C34 109.0(3)
C30 C29 C28 113.0(3)
C32 C29 C28 107.0(3)
C34 C29 C28 106.2(3)
O5 C30 O6 124.7(4)
O5 C30 C29 125.9(4)
O6 C30 C29 109.5(4)
O6 C31 H26 109.5
O6 C31 H27 109.5
H26 C31 H27 109.5
O6 C31 H28 109.5
H26 C31 H28 109.5
H27 C31 H28 109.5
O7 C32 O8 124.1(4)
O7 C32 C29 125.1(4)
O8 C32 C29 110.7(4)
O8 C33 H29 109.5
O8 C33 H30 109.5
H29 C33 H30 109.5
O8 C33 H31 109.5
H29 C33 H31 109.5
H30 C33 H31 109.5
C35 C34 C29 102.7(3)
C35 C34 H32 111.2
C29 C34 H32 111.2
C35 C34 H33 111.2
C29 C34 H33 111.2
H32 C34 H33 109.1
C27 C35 C36 119.0(4)
C27 C35 C34 111.7(3)
C36 C35 C34 129.3(4)
N2 C36 C35 120.4(4)
N2 C36 C37 113.9(4)
C35 C36 C37 125.7(4)
C38 C37 C39 109(2)
C38 C37 C36 123.5(17)
C39 C37 C36 127.2(19)
C38 C37 S3 4(2)
C39 C37 S3 111(2)
C36 C37 S3 121.4(7)
C38 C37 S2 111.5(17)
C39 C37 S2 7.6(18)
C36 C37 S2 125.0(4)
S3 C37 S2 113.6(7)
C40 C41 C39 105.6(16)
C40 C41 S2 116.0(5)
C39 C41 S2 12.4(18)
C40 C41 H34 122.0
C39 C41 H34 132.0
S2 C41 H34 122.0
C40 C41 H35 127.2
C39 C41 H35 127.2
S2 C41 H35 116.4
H34 C41 H35 7.9
C41 C40 S3 120.5(9)
C41 C40 C38 109.0(12)
S3 C40 C38 11.8(19)
C41 C40 H36 125.5
S3 C40 H36 113.9
C38 C40 H36 125.5
C41 C40 H37 119.7
S3 C40 H37 119.7
C38 C40 H37 131.1
H36 C40 H37 6.3
C23 S1 C20 91.9(2)
C7 N1 C19 120.1(3)
C24 N2 C36 119.9(3)
C40 S3 C37 95.5(11)
C37 C38 C40 109(2)
C37 C38 H38 125.4
C40 C38 H38 125.4
C41 S2 C37 94.1(5)
C37 C39 C41 107(3)
C37 C39 H39 126.6
C41 C39 H39 126.6

loop_
_geom_bond_atom_site_label_1
_geom_bond_atom_site_label_2
_geom_bond_distance
O1 C13 1.210(4)
O2 C13 1.341(4)
O2 C14 1.458(5)
O3 C15 1.202(5)
O4 C15 1.349(5)
O4 C16 1.454(5)
O5 C30 1.201(5)
O6 C30 1.334(5)
O6 C31 1.446(4)
O7 C32 1.207(5)
O8 C32 1.336(5)
O8 C33 1.448(5)
C1 C6 1.390(5)
C1 C2 1.398(5)
C1 H1 0.9500
C2 C3 1.403(5)
C2 C24 1.496(5)
C3 C4 1.384(5)
C3 H2 0.9500
C4 C5 1.385(5)
C4 H3 0.9500
C5 C6 1.392(5)
C5 H4 0.9500
C6 C7 1.493(5)
C7 N1 1.340(5)
C7 C8 1.414(5)
C8 C10 1.401(5)
C8 C9 1.509(5)
C9 H5 0.9800
C9 H6 0.9800
C9 H7 0.9800
C10 C18 1.387(5)
C10 C11 1.500(5)
C11 C12 1.559(5)
C11 H8 0.9900
C11 H9 0.9900
C12 C13 1.513(5)
C12 C15 1.529(5)
C12 C17 1.565(5)
C14 H10 0.9800
C14 H11 0.9800
C14 H12 0.9800
C16 H13 0.9800
C16 H14 0.9800
C16 H15 0.9800
C17 C18 1.501(5)
C17 H16 0.9900
C17 H17 0.9900
C18 C19 1.404(5)
C19 N1 1.361(5)
C19 C20 1.474(5)
C20 C21 1.441(5)
C20 S1 1.724(4)
C21 C22 1.428(5)
C21 H18 0.9500
C22 C23 1.353(6)
C22 H19 0.9500
C23 S1 1.699(4)
C23 H20 0.9500
C24 N2 1.348(5)
C24 C25 1.412(5)
C25 C27 1.393(5)
C25 C26 1.501(5)
C26 H21 0.9800
C26 H22 0.9800
C26 H23 0.9800
C27 C35 1.387(5)
C27 C28 1.509(5)
C28 C29 1.555(5)
C28 H24 0.9900
C28 H25 0.9900
C29 C30 1.525(5)
C29 C32 1.537(6)
C29 C34 1.548(5)
C31 H26 0.9800
C31 H27 0.9800
C31 H28 0.9800
C33 H29 0.9800
C33 H30 0.9800
C33 H31 0.9800
C34 C35 1.516(5)
C34 H32 0.9900
C34 H33 0.9900
C35 C36 1.399(5)
C36 N2 1.353(5)
C36 C37 1.462(6)
C37 C38 1.39(3)
C37 C39 1.43(4)
C37 S3 1.688(19)
C37 S2 1.708(8)
C41 C40 1.347(5)
C41 C39 1.60(4)
C41 S2 1.621(9)
C41 H34 0.9500
C41 H35 0.9500
C40 S3 1.534(19)
C40 C38 1.54(4)
C40 H36 0.9500
C40 H37 0.9500
C38 H38 0.9500
C39 H39 0.9500
